data_2022522
loop_
_publ_author_name
'Grze\'skiewicz, Anita M.'
'Stefa\'nski, Tomasz'
'Dutkiewicz, Zbigniew'
'Kubicki, Maciej'

_publ_section_title
;
 Weak intermolecular interactions in a series of biologically active
 4'-methylthio-<i>trans</i>-stilbenes
;
_journal_coeditor_code WP3023
_journal_issue 2
_journal_name_full 'Acta Crystallographica Section C'
_journal_page_first
;
;
_journal_paper_doi 10.1107/S2053229622000420
_journal_volume 78
_journal_year 2022
_chemical_formula_iupac 'C17 H18 O2 S'
_chemical_formula_moiety 'C17 H18 O2 S'
_chemical_formula_sum 'C17 H18 O2 S'
_chemical_formula_weight 286.37
_chemical_name_common
;
3,5-Dimethoxy-4'-methylsulfanyl-<i>trans</i>-stilbene
;
_chemical_name_systematic
;
1-[(<i>E</i>)-2-(3,5-Dimethoxyphenyl)ethenyl]-4-(methylsulfanyl)benzene
;
_space_group_crystal_system monoclinic
_space_group_IT_number 14
_space_group_name_Hall '-P 2ybc'
_space_group_name_H-M_alt 'P 1 21/c 1'
_atom_sites_solution_hydrogens geom
_audit_creation_method SHELXL-2014/7
_cell_angle_alpha 90
_cell_angle_beta 90.0541(7)
_cell_angle_gamma 90
_cell_formula_units_Z 8
_cell_length_a 7.22965(6)
_cell_length_b 37.4539(3)
_cell_length_c 10.85314(10)
_cell_measurement_reflns_used 23674
_cell_measurement_temperature 130.0(10)
_cell_measurement_theta_max 76.1980
_cell_measurement_theta_min 3.5340
_cell_volume 2938.80(4)
_computing_cell_refinement
;
CrysAlis PRO (Rigaku OD, 2021)
;
_computing_data_collection
;
CrysAlis PRO (Rigaku OD, 2021)
;
_computing_data_reduction
;
CrysAlis PRO (Rigaku OD, 2021)
;
_computing_molecular_graphics
;
Mercury (Macrae <i>et al.</i>,  2020)
;
_computing_publication_material
;
SHELXL2014 (Sheldrick, 2015b)
;
_computing_structure_refinement
;
SHELXL2014 (Sheldrick, 2015b)
;
_computing_structure_solution
;
SHELXT2014 (Sheldrick, 2015a)
;
_diffrn_ambient_temperature 130.0(10)
_diffrn_detector 'CCD plate'
_diffrn_detector_area_resol_mean 10.5384
_diffrn_measured_fraction_theta_full 1.000
_diffrn_measured_fraction_theta_max 0.989
_diffrn_measurement_device 'four-circle diffractometer'
_diffrn_measurement_device_type 'Rigaku OD SuperNova Single source diffractometer with an Atlas detector'
_diffrn_measurement_method '\w scans'
_diffrn_radiation_monochromator mirror
_diffrn_radiation_probe x-ray
_diffrn_radiation_type 'Cu K\a'
_diffrn_radiation_wavelength 1.54184
_diffrn_reflns_av_R_equivalents 0.0437
_diffrn_reflns_av_sigmaI/netI 0.0323
_diffrn_reflns_limit_h_max 8
_diffrn_reflns_limit_h_min -8
_diffrn_reflns_limit_k_max 46
_diffrn_reflns_limit_k_min -46
_diffrn_reflns_limit_l_max 13
_diffrn_reflns_limit_l_min 0
_diffrn_reflns_number 34336
_diffrn_reflns_theta_full 67.500
_diffrn_reflns_theta_max 76.608
_diffrn_reflns_theta_min 4.241
_diffrn_source 'micro-focus sealed X-ray tube'
_exptl_absorpt_coefficient_mu 1.938
_exptl_absorpt_correction_T_max 1.00000
_exptl_absorpt_correction_T_min 0.48762
_exptl_absorpt_correction_type multi-scan
_exptl_absorpt_process_details
;
(CrysAlis PRO; Rigaku OD, 2021)
;
_exptl_crystal_colour colourless
_exptl_crystal_density_diffrn 1.294
_exptl_crystal_description plate
_exptl_crystal_F_000 1216
_exptl_crystal_size_max 0.35
_exptl_crystal_size_mid 0.3
_exptl_crystal_size_min 0.08
_refine_diff_density_max 0.305
_refine_diff_density_min -0.279
_refine_ls_extinction_method none
_refine_ls_goodness_of_fit_ref 1.050
_refine_ls_hydrogen_treatment constr
_refine_ls_matrix_type full
_refine_ls_number_parameters 368
_refine_ls_number_reflns 6097
_refine_ls_number_restraints 0
_refine_ls_restrained_S_all 1.050
_refine_ls_R_factor_all 0.0409
_refine_ls_R_factor_gt 0.0401
_refine_ls_shift/su_max 0.002
_refine_ls_shift/su_mean 0.000
_refine_ls_structure_factor_coef Fsqd
_refine_ls_weighting_details 'w=1/[\s^2^(Fo^2^)+(0.0397P)^2^+2.0840P] where P=(Fo^2^+2Fc^2^)/3'
_refine_ls_weighting_scheme calc
_refine_ls_wR_factor_gt 0.0999
_refine_ls_wR_factor_ref 0.1005
_reflns_number_gt 5945
_reflns_number_total 6097
_reflns_threshold_expression 'I > 2\s(I)'
_cod_data_source_file wp3023sup1.cif
_cod_data_source_block 5
_cod_original_sg_symbol_H-M 'P 21/c'
_cod_database_code 2022522
_shelx_space_group_comment
;
The symmetry employed for this shelxl refinement is uniquely defined
by the following loop, which should always be used as a source of
symmetry information in preference to the above space-group names.
They are only intended as comments.
;

loop_
_space_group_symop_operation_xyz
'x, y, z'
'-x, y+1/2, -z+1/2'
'-x, -y, -z'
'x, -y-1/2, z-1/2'

loop_
_atom_site_type_symbol
_atom_site_label
_atom_site_fract_x
_atom_site_fract_y
_atom_site_fract_z
_atom_site_U_iso_or_equiv
_atom_site_adp_type
_atom_site_calc_flag
_atom_site_occupancy
_atom_site_disorder_assembly
_atom_site_disorder_group
C C1A 0.7039(2) 0.37569(5) 0.56057(17) 0.0270(4) Uani d 1 . .
C C2A 0.6814(3) 0.40164(5) 0.65285(17) 0.0299(4) Uani d 1 . .
H H2A 0.6906 0.3952 0.7373 0.036 Uiso calc 1 . .
C C3A 0.6457(3) 0.43671(5) 0.62001(18) 0.0303(4) Uani d 1 . .
O O3A 0.6203(2) 0.46388(4) 0.70261(14) 0.0401(3) Uani d 1 . .
C C31A 0.6173(3) 0.45458(6) 0.83023(19) 0.0385(5) Uani d 1 . .
H H31A 0.5178 0.4373 0.8452 0.058 Uiso calc 1 . .
H H31B 0.5957 0.4761 0.8797 0.058 Uiso calc 1 . .
H H31C 0.7362 0.4439 0.8534 0.058 Uiso calc 1 . .
C C4A 0.6333(3) 0.44696(5) 0.49653(18) 0.0294(4) Uani d 1 . .
H H4A 0.6098 0.4711 0.4748 0.035 Uiso calc 1 . .
C C5A 0.6560(3) 0.42095(5) 0.40601(17) 0.0288(4) Uani d 1 . .
O O5A 0.6449(2) 0.42750(4) 0.28210(13) 0.0389(3) Uani d 1 . .
C C51A 0.6110(4) 0.46330(6) 0.2438(2) 0.0486(6) Uani d 1 . .
H H51A 0.6078 0.4644 0.1536 0.073 Uiso calc 1 . .
H H51B 0.7100 0.4788 0.2746 0.073 Uiso calc 1 . .
H H51C 0.4921 0.4714 0.2770 0.073 Uiso calc 1 . .
C C6A 0.6920(3) 0.38564(5) 0.43743(17) 0.0290(4) Uani d 1 . .
H H6A 0.7085 0.3683 0.3746 0.035 Uiso calc 1 . .
C C7A 0.7359(3) 0.33827(5) 0.59656(17) 0.0284(4) Uani d 1 . .
H H7A 0.7787 0.3338 0.6779 0.034 Uiso calc 1 . .
C C8A 0.7092(2) 0.31009(5) 0.52316(16) 0.0248(3) Uani d 1 . .
H H8A 0.6662 0.3151 0.4423 0.030 Uiso calc 1 . .
C C1'A 0.7386(2) 0.27235(5) 0.55275(15) 0.0216(3) Uani d 1 . .
C C2'A 0.6782(2) 0.24655(5) 0.46896(15) 0.0227(3) Uani d 1 . .
H H2'A 0.6197 0.2541 0.3950 0.027 Uiso calc 1 . .
C C3'A 0.7007(2) 0.21036(5) 0.48998(15) 0.0231(3) Uani d 1 . .
H H3'A 0.6586 0.1935 0.4309 0.028 Uiso calc 1 . .
C C4'A 0.7853(2) 0.19880(5) 0.59820(15) 0.0226(3) Uani d 1 . .
S S4'A 0.82874(7) 0.15381(2) 0.63515(4) 0.02918(11) Uani d 1 . .
C C41A 0.6874(4) 0.12965(6) 0.5287(2) 0.0455(5) Uani d 1 . .
H H41A 0.7382 0.1322 0.4454 0.068 Uiso calc 1 . .
H H41B 0.5613 0.1392 0.5305 0.068 Uiso calc 1 . .
H H41C 0.6853 0.1044 0.5517 0.068 Uiso calc 1 . .
C C5'A 0.8452(2) 0.22429(5) 0.68384(15) 0.0239(3) Uani d 1 . .
H H5'A 0.9014 0.2167 0.7585 0.029 Uiso calc 1 . .
C C6'A 0.8238(2) 0.26032(5) 0.66125(15) 0.0236(3) Uani d 1 . .
H H6'A 0.8673 0.2772 0.7199 0.028 Uiso calc 1 . .
C C1B 0.8128(2) 0.61189(5) 0.17709(17) 0.0270(4) Uani d 1 . .
C C2B 0.8302(3) 0.58929(5) 0.27910(17) 0.0282(4) Uani d 1 . .
H H2B 0.8122 0.5984 0.3599 0.034 Uiso calc 1 . .
C C3B 0.8738(2) 0.55353(5) 0.26243(17) 0.0280(4) Uani d 1 . .
O O3B 0.8981(2) 0.52970(4) 0.35687(13) 0.0347(3) Uani d 1 . .
C C31B 0.8748(3) 0.54303(6) 0.47962(18) 0.0345(4) Uani d 1 . .
H H31D 0.7498 0.5528 0.4887 0.052 Uiso calc 1 . .
H H31E 0.9659 0.5619 0.4954 0.052 Uiso calc 1 . .
H H31F 0.8927 0.5235 0.5387 0.052 Uiso calc 1 . .
C C4B 0.8964(3) 0.53968(5) 0.14431(18) 0.0305(4) Uani d 1 . .
H H4B 0.9259 0.5152 0.1329 0.037 Uiso calc 1 . .
C C5B 0.8752(3) 0.56214(5) 0.04341(17) 0.0296(4) Uani d 1 . .
O O5B 0.8991(2) 0.54572(4) -0.06869(13) 0.0407(4) Uani d 1 . .
C C51B 0.8750(3) 0.56676(6) -0.17653(19) 0.0425(5) Uani d 1 . .
H H51D 0.8937 0.5518 -0.2496 0.064 Uiso calc 1 . .
H H51E 0.9653 0.5863 -0.1766 0.064 Uiso calc 1 . .
H H51F 0.7496 0.5767 -0.1777 0.064 Uiso calc 1 . .
C C6B 0.8343(3) 0.59812(5) 0.05774(17) 0.0293(4) Uani d 1 . .
H H6B 0.8212 0.6132 -0.0122 0.035 Uiso calc 1 . .
C C7B 0.7741(3) 0.64976(5) 0.20076(17) 0.0294(4) Uani d 1 . .
H H7B 0.7283 0.6556 0.2803 0.035 Uiso calc 1 . .
C C8B 0.7965(2) 0.67686(5) 0.12215(16) 0.0257(4) Uani d 1 . .
H H8B 0.8376 0.6710 0.0415 0.031 Uiso calc 1 . .
C C1'B 0.7639(2) 0.71477(5) 0.14851(15) 0.0225(3) Uani d 1 . .
C C2'B 0.8241(2) 0.74049(5) 0.06479(15) 0.0239(3) Uani d 1 . .
H H2'B 0.8842 0.7329 -0.0085 0.029 Uiso calc 1 . .
C C3'B 0.7996(2) 0.77673(5) 0.08451(15) 0.0236(3) Uani d 1 . .
H H3'B 0.8424 0.7935 0.0255 0.028 Uiso calc 1 . .
C C4'B 0.7116(2) 0.78835(5) 0.19150(15) 0.0226(3) Uani d 1 . .
S S4'B 0.67169(7) 0.83348(2) 0.22976(4) 0.03085(11) Uani d 1 . .
C C41B 0.7674(3) 0.85740(6) 0.1014(2) 0.0393(5) Uani d 1 . .
H H41D 0.7064 0.8497 0.0253 0.059 Uiso calc 1 . .
H H41E 0.9003 0.8525 0.0958 0.059 Uiso calc 1 . .
H H41F 0.7477 0.8831 0.1130 0.059 Uiso calc 1 . .
C C5'B 0.6486(2) 0.76297(5) 0.27640(15) 0.0232(3) Uani d 1 . .
H H5'B 0.5880 0.7706 0.3494 0.028 Uiso calc 1 . .
C C6'B 0.6734(2) 0.72696(5) 0.25527(15) 0.0241(3) Uani d 1 . .
H H6'B 0.6288 0.7102 0.3137 0.029 Uiso calc 1 . .

loop_
_atom_site_aniso_label
_atom_site_aniso_U_11
_atom_site_aniso_U_22
_atom_site_aniso_U_33
_atom_site_aniso_U_12
_atom_site_aniso_U_13
_atom_site_aniso_U_23
C1A 0.0224(8) 0.0293(9) 0.0293(9) -0.0010(7) 0.0019(7) -0.0017(7)
C2A 0.0281(9) 0.0338(10) 0.0277(9) 0.0009(7) 0.0030(7) -0.0036(7)
C3A 0.0239(9) 0.0325(9) 0.0345(10) 0.0010(7) 0.0032(7) -0.0070(8)
O3A 0.0520(9) 0.0328(7) 0.0355(8) 0.0053(6) 0.0056(7) -0.0081(6)
C31A 0.0397(11) 0.0420(11) 0.0337(10) 0.0040(9) 0.0016(8) -0.0090(9)
C4A 0.0261(9) 0.0267(9) 0.0354(10) -0.0015(7) 0.0020(7) -0.0010(7)
C5A 0.0264(9) 0.0307(9) 0.0292(9) -0.0034(7) 0.0022(7) 0.0003(7)
O5A 0.0579(10) 0.0282(7) 0.0307(7) -0.0003(6) 0.0000(7) 0.0027(5)
C51A 0.0777(18) 0.0294(10) 0.0385(12) -0.0040(11) -0.0006(11) 0.0061(9)
C6A 0.0292(9) 0.0287(9) 0.0292(9) -0.0018(7) 0.0024(7) -0.0032(7)
C7A 0.0268(9) 0.0333(10) 0.0251(9) 0.0017(7) 0.0012(7) 0.0001(7)
C8A 0.0184(8) 0.0317(9) 0.0244(8) 0.0000(7) 0.0023(6) 0.0015(7)
C1'A 0.0140(7) 0.0306(9) 0.0203(8) 0.0000(6) 0.0038(6) -0.0007(6)
C2'A 0.0175(7) 0.0333(9) 0.0174(7) 0.0007(7) 0.0013(6) 0.0001(6)
C3'A 0.0184(8) 0.0312(9) 0.0197(8) -0.0009(6) 0.0024(6) -0.0015(6)
C4'A 0.0169(8) 0.0296(8) 0.0214(8) 0.0023(6) 0.0043(6) 0.0012(6)
S4'A 0.0295(2) 0.0301(2) 0.0279(2) 0.00533(17) 0.00112(17) 0.00452(17)
C41A 0.0576(14) 0.0297(10) 0.0493(13) -0.0004(10) -0.0064(11) 0.0004(9)
C5'A 0.0152(7) 0.0373(9) 0.0194(8) 0.0029(6) -0.0002(6) 0.0013(7)
C6'A 0.0163(7) 0.0330(9) 0.0214(8) -0.0001(6) 0.0013(6) -0.0041(6)
C1B 0.0233(8) 0.0308(9) 0.0269(9) -0.0010(7) 0.0005(7) -0.0003(7)
C2B 0.0261(9) 0.0327(9) 0.0256(9) -0.0009(7) -0.0001(7) -0.0011(7)
C3B 0.0242(9) 0.0308(9) 0.0289(9) -0.0015(7) -0.0007(7) 0.0030(7)
O3B 0.0433(8) 0.0315(7) 0.0292(7) 0.0045(6) -0.0019(6) 0.0022(5)
C31B 0.0350(10) 0.0402(11) 0.0284(9) 0.0064(8) 0.0007(8) 0.0033(8)
C4B 0.0301(9) 0.0273(9) 0.0340(10) -0.0003(7) 0.0021(8) -0.0015(7)
C5B 0.0273(9) 0.0344(10) 0.0271(9) -0.0021(7) 0.0028(7) -0.0037(7)
O5B 0.0592(10) 0.0348(7) 0.0282(7) 0.0024(7) 0.0060(6) -0.0049(6)
C51B 0.0566(14) 0.0445(12) 0.0264(10) -0.0071(10) 0.0039(9) -0.0029(8)
C6B 0.0280(9) 0.0312(9) 0.0286(9) -0.0023(7) 0.0027(7) 0.0002(7)
C7B 0.0315(10) 0.0324(10) 0.0242(9) 0.0024(7) 0.0018(7) -0.0012(7)
C8B 0.0198(8) 0.0334(9) 0.0239(8) 0.0014(7) 0.0014(6) -0.0013(7)
C1'B 0.0151(7) 0.0312(9) 0.0212(8) 0.0008(6) -0.0018(6) 0.0006(7)
C2'B 0.0177(8) 0.0357(9) 0.0182(8) 0.0003(7) 0.0017(6) -0.0010(7)
C3'B 0.0170(8) 0.0329(9) 0.0209(8) -0.0012(6) 0.0001(6) 0.0023(7)
C4'B 0.0161(7) 0.0300(9) 0.0217(8) -0.0001(6) -0.0033(6) -0.0009(6)
S4'B 0.0321(2) 0.0298(2) 0.0307(2) 0.00019(18) 0.00351(18) -0.00404(17)
C41B 0.0426(11) 0.0309(10) 0.0444(12) -0.0023(9) 0.0083(9) 0.0041(9)
C5'B 0.0164(8) 0.0368(9) 0.0163(7) 0.0025(6) 0.0000(6) -0.0011(6)
C6'B 0.0198(8) 0.0334(9) 0.0190(8) 0.0009(7) -0.0002(6) 0.0043(6)

loop_
_atom_type_symbol
_atom_type_description
_atom_type_scat_dispersion_real
_atom_type_scat_dispersion_imag
_atom_type_scat_source
C C 0.0181 0.0091 'International Tables Vol C Tables 4.2.6.8 and 6.1.1.4'
H H 0.0000 0.0000 'International Tables Vol C Tables 4.2.6.8 and 6.1.1.4'
O O 0.0492 0.0322 'International Tables Vol C Tables 4.2.6.8 and 6.1.1.4'
S S 0.3331 0.5567 'International Tables Vol C Tables 4.2.6.8 and 6.1.1.4'

loop_
_geom_angle_atom_site_label_1
_geom_angle_atom_site_label_2
_geom_angle_atom_site_label_3
_geom_angle_site_symmetry_1
_geom_angle_site_symmetry_3
_geom_angle
_geom_angle_publ_flag
C6A C1A C2A . . 119.52(17) ?
C6A C1A C7A . . 121.31(17) ?
C2A C1A C7A . . 119.16(17) ?
C3A C2A C1A . . 119.61(18) ?
C3A C2A H2A . . 120.2 ?
C1A C2A H2A . . 120.2 ?
O3A C3A C2A . . 124.17(18) ?
O3A C3A C4A . . 114.54(17) ?
C2A C3A C4A . . 121.29(17) ?
C3A O3A C31A . . 117.12(16) ?
O3A C31A H31A . . 109.5 ?
O3A C31A H31B . . 109.5 ?
H31A C31A H31B . . 109.5 ?
O3A C31A H31C . . 109.5 ?
H31A C31A H31C . . 109.5 ?
H31B C31A H31C . . 109.5 ?
C5A C4A C3A . . 118.47(17) ?
C5A C4A H4A . . 120.8 ?
C3A C4A H4A . . 120.8 ?
O5A C5A C6A . . 114.97(16) ?
O5A C5A C4A . . 124.08(17) ?
C6A C5A C4A . . 120.95(18) ?
C5A O5A C51A . . 117.69(16) ?
O5A C51A H51A . . 109.5 ?
O5A C51A H51B . . 109.5 ?
H51A C51A H51B . . 109.5 ?
O5A C51A H51C . . 109.5 ?
H51A C51A H51C . . 109.5 ?
H51B C51A H51C . . 109.5 ?
C1A C6A C5A . . 120.16(17) ?
C1A C6A H6A . . 119.9 ?
C5A C6A H6A . . 119.9 ?
C8A C7A C1A . . 124.79(18) ?
C8A C7A H7A . . 117.6 ?
C1A C7A H7A . . 117.6 ?
C7A C8A C1'A . . 127.63(17) ?
C7A C8A H8A . . 116.2 ?
C1'A C8A H8A . . 116.2 ?
C2'A C1'A C6'A . . 117.46(16) ?
C2'A C1'A C8A . . 118.68(15) ?
C6'A C1'A C8A . . 123.87(16) ?
C3'A C2'A C1'A . . 122.25(16) ?
C3'A C2'A H2'A . . 118.9 ?
C1'A C2'A H2'A . . 118.9 ?
C2'A C3'A C4'A . . 119.66(16) ?
C2'A C3'A H3'A . . 120.2 ?
C4'A C3'A H3'A . . 120.2 ?
C3'A C4'A C5'A . . 118.88(16) ?
C3'A C4'A S4'A . . 124.59(14) ?
C5'A C4'A S4'A . . 116.51(13) ?
C4'A S4'A C41A . . 103.63(9) ?
S4'A C41A H41A . . 109.5 ?
S4'A C41A H41B . . 109.5 ?
H41A C41A H41B . . 109.5 ?
S4'A C41A H41C . . 109.5 ?
H41A C41A H41C . . 109.5 ?
H41B C41A H41C . . 109.5 ?
C6'A C5'A C4'A . . 120.92(16) ?
C6'A C5'A H5'A . . 119.5 ?
C4'A C5'A H5'A . . 119.5 ?
C5'A C6'A C1'A . . 120.82(16) ?
C5'A C6'A H6'A . . 119.6 ?
C1'A C6'A H6'A . . 119.6 ?
C2B C1B C6B . . 119.86(17) ?
C2B C1B C7B . . 117.59(16) ?
C6B C1B C7B . . 122.55(16) ?
C3B C2B C1B . . 120.07(17) ?
C3B C2B H2B . . 120.0 ?
C1B C2B H2B . . 120.0 ?
O3B C3B C2B . . 124.05(17) ?
O3B C3B C4B . . 115.53(17) ?
C2B C3B C4B . . 120.42(17) ?
C3B O3B C31B . . 116.97(15) ?
O3B C31B H31D . . 109.5 ?
O3B C31B H31E . . 109.5 ?
H31D C31B H31E . . 109.5 ?
O3B C31B H31F . . 109.5 ?
H31D C31B H31F . . 109.5 ?
H31E C31B H31F . . 109.5 ?
C5B C4B C3B . . 119.14(17) ?
C5B C4B H4B . . 120.4 ?
C3B C4B H4B . . 120.4 ?
O5B C5B C6B . . 124.09(18) ?
O5B C5B C4B . . 114.39(17) ?
C6B C5B C4B . . 121.52(17) ?
C5B O5B C51B . . 117.74(16) ?
O5B C51B H51D . . 109.5 ?
O5B C51B H51E . . 109.5 ?
H51D C51B H51E . . 109.5 ?
O5B C51B H51F . . 109.5 ?
H51D C51B H51F . . 109.5 ?
H51E C51B H51F . . 109.5 ?
C5B C6B C1B . . 118.95(17) ?
C5B C6B H6B . . 120.5 ?
C1B C6B H6B . . 120.5 ?
C8B C7B C1B . . 126.79(17) ?
C8B C7B H7B . . 116.6 ?
C1B C7B H7B . . 116.6 ?
C7B C8B C1'B . . 126.22(17) ?
C7B C8B H8B . . 116.9 ?
C1'B C8B H8B . . 116.9 ?
C2'B C1'B C6'B . . 117.26(16) ?
C2'B C1'B C8B . . 119.40(15) ?
C6'B C1'B C8B . . 123.34(16) ?
C3'B C2'B C1'B . . 122.41(16) ?
C3'B C2'B H2'B . . 118.8 ?
C1'B C2'B H2'B . . 118.8 ?
C2'B C3'B C4'B . . 119.54(16) ?
C2'B C3'B H3'B . . 120.2 ?
C4'B C3'B H3'B . . 120.2 ?
C3'B C4'B C5'B . . 119.03(16) ?
C3'B C4'B S4'B . . 124.75(14) ?
C5'B C4'B S4'B . . 116.22(13) ?
C4'B S4'B C41B . . 103.42(9) ?
S4'B C41B H41D . . 109.5 ?
S4'B C41B H41E . . 109.5 ?
H41D C41B H41E . . 109.5 ?
S4'B C41B H41F . . 109.5 ?
H41D C41B H41F . . 109.5 ?
H41E C41B H41F . . 109.5 ?
C6'B C5'B C4'B . . 120.77(15) ?
C6'B C5'B H5'B . . 119.6 ?
C4'B C5'B H5'B . . 119.6 ?
C5'B C6'B C1'B . . 120.98(16) ?
C5'B C6'B H6'B . . 119.5 ?
C1'B C6'B H6'B . . 119.5 ?

loop_
_geom_bond_atom_site_label_1
_geom_bond_atom_site_label_2
_geom_bond_site_symmetry_2
_geom_bond_distance
_geom_bond_publ_flag
C1A C6A . 1.390(3) ?
C1A C2A . 1.405(2) ?
C1A C7A . 1.473(3) ?
C2A C3A . 1.385(3) ?
C2A H2A . 0.9500 ?
C3A O3A . 1.369(2) ?
C3A C4A . 1.397(3) ?
O3A C31A . 1.428(2) ?
C31A H31A . 0.9800 ?
C31A H31B . 0.9800 ?
C31A H31C . 0.9800 ?
C4A C5A . 1.393(3) ?
C4A H4A . 0.9500 ?
C5A O5A . 1.369(2) ?
C5A C6A . 1.390(3) ?
O5A C51A . 1.425(2) ?
C51A H51A . 0.9800 ?
C51A H51B . 0.9800 ?
C51A H51C . 0.9800 ?
C6A H6A . 0.9500 ?
C7A C8A . 1.336(3) ?
C7A H7A . 0.9500 ?
C8A C1'A . 1.465(2) ?
C8A H8A . 0.9500 ?
C1'A C2'A . 1.396(2) ?
C1'A C6'A . 1.403(2) ?
C2'A C3'A . 1.384(2) ?
C2'A H2'A . 0.9500 ?
C3'A C4'A . 1.393(2) ?
C3'A H3'A . 0.9500 ?
C4'A C5'A . 1.401(2) ?
C4'A S4'A . 1.7605(18) ?
S4'A C41A . 1.788(2) ?
C41A H41A . 0.9800 ?
C41A H41B . 0.9800 ?
C41A H41C . 0.9800 ?
C5'A C6'A . 1.380(3) ?
C5'A H5'A . 0.9500 ?
C6'A H6'A . 0.9500 ?
C1B C2B . 1.399(3) ?
C1B C6B . 1.403(3) ?
C1B C7B . 1.468(3) ?
C2B C3B . 1.388(3) ?
C2B H2B . 0.9500 ?
C3B O3B . 1.370(2) ?
C3B C4B . 1.393(3) ?
O3B C31B . 1.433(2) ?
C31B H31D . 0.9800 ?
C31B H31E . 0.9800 ?
C31B H31F . 0.9800 ?
C4B C5B . 1.389(3) ?
C4B H4B . 0.9500 ?
C5B O5B . 1.374(2) ?
C5B C6B . 1.388(3) ?
O5B C51B . 1.421(3) ?
C51B H51D . 0.9800 ?
C51B H51E . 0.9800 ?
C51B H51F . 0.9800 ?
C6B H6B . 0.9500 ?
C7B C8B . 1.336(3) ?
C7B H7B . 0.9500 ?
C8B C1'B . 1.467(2) ?
C8B H8B . 0.9500 ?
C1'B C2'B . 1.394(2) ?
C1'B C6'B . 1.407(2) ?
C2'B C3'B . 1.386(3) ?
C2'B H2'B . 0.9500 ?
C3'B C4'B . 1.394(2) ?
C3'B H3'B . 0.9500 ?
C4'B C5'B . 1.400(2) ?
C4'B S4'B . 1.7646(18) ?
S4'B C41B . 1.795(2) ?
C41B H41D . 0.9800 ?
C41B H41E . 0.9800 ?
C41B H41F . 0.9800 ?
C5'B C6'B . 1.380(3) ?
C5'B H5'B . 0.9500 ?
C6'B H6'B . 0.9500 ?

loop_
_geom_torsion_atom_site_label_1
_geom_torsion_atom_site_label_2
_geom_torsion_atom_site_label_3
_geom_torsion_atom_site_label_4
_geom_torsion_site_symmetry_1
_geom_torsion_site_symmetry_2
_geom_torsion_site_symmetry_3
_geom_torsion_site_symmetry_4
_geom_torsion
_geom_torsion_publ_flag
C6A C1A C2A C3A . . . . 0.7(3) ?
C7A C1A C2A C3A . . . . -178.09(17) ?
C1A C2A C3A O3A . . . . 179.50(17) ?
C1A C2A C3A C4A . . . . -0.6(3) ?
C2A C3A O3A C31A . . . . -4.8(3) ?
C4A C3A O3A C31A . . . . 175.32(17) ?
O3A C3A C4A C5A . . . . -179.55(17) ?
C2A C3A C4A C5A . . . . 0.6(3) ?
C3A C4A C5A O5A . . . . 179.20(18) ?
C3A C4A C5A C6A . . . . -0.6(3) ?
C6A C5A O5A C51A . . . . -179.06(19) ?
C4A C5A O5A C51A . . . . 1.1(3) ?
C2A C1A C6A C5A . . . . -0.7(3) ?
C7A C1A C6A C5A . . . . 178.02(17) ?
O5A C5A C6A C1A . . . . -179.13(17) ?
C4A C5A C6A C1A . . . . 0.7(3) ?
C6A C1A C7A C8A . . . . -18.1(3) ?
C2A C1A C7A C8A . . . . 160.62(18) ?
C1A C7A C8A C1'A . . . . 179.86(16) ?
C7A C8A C1'A C2'A . . . . 171.18(17) ?
C7A C8A C1'A C6'A . . . . -8.6(3) ?
C6'A C1'A C2'A C3'A . . . . -0.2(2) ?
C8A C1'A C2'A C3'A . . . . 179.98(15) ?
C1'A C2'A C3'A C4'A . . . . 0.3(2) ?
C2'A C3'A C4'A C5'A . . . . 0.3(2) ?
C2'A C3'A C4'A S4'A . . . . -178.18(13) ?
C3'A C4'A S4'A C41A . . . . -15.23(18) ?
C5'A C4'A S4'A C41A . . . . 166.28(14) ?
C3'A C4'A C5'A C6'A . . . . -1.0(2) ?
S4'A C4'A C5'A C6'A . . . . 177.60(13) ?
C4'A C5'A C6'A C1'A . . . . 1.1(2) ?
C2'A C1'A C6'A C5'A . . . . -0.5(2) ?
C8A C1'A C6'A C5'A . . . . 179.31(15) ?
C6B C1B C2B C3B . . . . 1.8(3) ?
C7B C1B C2B C3B . . . . -177.51(17) ?
C1B C2B C3B O3B . . . . 178.35(17) ?
C1B C2B C3B C4B . . . . -1.5(3) ?
C2B C3B O3B C31B . . . . 0.5(3) ?
C4B C3B O3B C31B . . . . -179.64(17) ?
O3B C3B C4B C5B . . . . -179.66(17) ?
C2B C3B C4B C5B . . . . 0.2(3) ?
C3B C4B C5B O5B . . . . -179.54(17) ?
C3B C4B C5B C6B . . . . 0.8(3) ?
C6B C5B O5B C51B . . . . -1.9(3) ?
C4B C5B O5B C51B . . . . 178.48(18) ?
O5B C5B C6B C1B . . . . 179.90(18) ?
C4B C5B C6B C1B . . . . -0.5(3) ?
C2B C1B C6B C5B . . . . -0.8(3) ?
C7B C1B C6B C5B . . . . 178.44(17) ?
C2B C1B C7B C8B . . . . 162.43(19) ?
C6B C1B C7B C8B . . . . -16.8(3) ?
C1B C7B C8B C1'B . . . . -177.55(17) ?
C7B C8B C1'B C2'B . . . . 168.71(18) ?
C7B C8B C1'B C6'B . . . . -11.4(3) ?
C6'B C1'B C2'B C3'B . . . . 0.8(3) ?
C8B C1'B C2'B C3'B . . . . -179.31(15) ?
C1'B C2'B C3'B C4'B . . . . 0.0(3) ?
C2'B C3'B C4'B C5'B . . . . -0.5(2) ?
C2'B C3'B C4'B S4'B . . . . 179.62(13) ?
C3'B C4'B S4'B C41B . . . . 0.42(18) ?
C5'B C4'B S4'B C41B . . . . -179.46(14) ?
C3'B C4'B C5'B C6'B . . . . 0.3(2) ?
S4'B C4'B C5'B C6'B . . . . -179.84(13) ?
C4'B C5'B C6'B C1'B . . . . 0.5(3) ?
C2'B C1'B C6'B C5'B . . . . -1.0(2) ?
C8B C1'B C6'B C5'B . . . . 179.08(16) ?

_cod_database_fobs_code 2022522
